data_7130756
loop_
_publ_author_name
'Mathoni\`ere, Corine'
'Mitcov, Dmitri'
'Koumousi, Evangelia'
'Amorin-Rosario, Daniel'
'Dechambenoit, Pierre'
'Fatima Jafri, Sadaf'
'Sainctavit, Philippe'
'Cartier Dit Moulin, Christophe'
'Toupet, Loic'
'Trzop, Elzbieta'
'Collet, Eric'
'Arrio, Marie-Anne'
'Rogalev, Andrei'
'Wilhelm, Fabrice'
'Cl\'erac, Rodolphe'

_publ_section_title
;
 Metal-to-metal electron transfer in a cyanido-bridged
 {Fe<sub>2</sub>Co<sub>2</sub>} square complex followed by X-ray
 diffraction and absorption techniques.
;
_journal_issue 86
_journal_name_full 'Chemical communications (Cambridge, England)'
_journal_page_first 12098
_journal_page_last 12101
_journal_paper_doi 10.1039/d2cc04246k
_journal_volume 58
_journal_year 2022
_chemical_formula_moiety 'C42 H46 B Co Fe N13, C F3 O3 S, C3 H7 N O, 0.5(H2 O)'
_chemical_formula_sum 'C46 H54 B Co F3 Fe N14 O4.5 S'
_chemical_formula_weight 1089.68
_chemical_melting_point ?
_chemical_properties_physical Light-sensitive,Photo-sensitive
_space_group_crystal_system triclinic
_space_group_IT_number 2
_space_group_name_Hall '-P 1'
_space_group_name_H-M_alt 'P -1'
_atom_sites_solution_hydrogens mixed
_atom_sites_solution_primary dual
_atom_sites_solution_secondary difmap
_audit_creation_method
;
Olex2 1.2
(compiled 2018.05.29 svn.r3508 for OlexSys, GUI svn.r5506)
;
_audit_update_record
;
2022-06-29 deposited with the CCDC.	2022-09-22 downloaded from the CCDC.
;
_cell_angle_alpha 69.516(6)
_cell_angle_beta 89.648(6)
_cell_angle_gamma 73.040(6)
_cell_formula_units_Z 2
_cell_length_a 13.5817(9)
_cell_length_b 14.0463(8)
_cell_length_c 14.9259(10)
_cell_measurement_reflns_used 1657
_cell_measurement_temperature 240.0
_cell_measurement_theta_max 20.4300
_cell_measurement_theta_min 2.9940
_cell_volume 2536.7(3)
_computing_cell_refinement 'CrysAlisPro 1.171.41.95a (Rigaku OD, 2021)'
_computing_data_collection 'CrysAlisPro 1.171.33.5 (Oxford Diffraction Ltd., 2008)'
_computing_data_reduction 'CrysAlisPro 1.171.41.95a (Rigaku OD, 2021)'
_computing_molecular_graphics 'Olex2 (Dolomanov et al., 2009)'
_computing_publication_material 'Olex2 (Dolomanov et al., 2009)'
_computing_structure_refinement 'ShelXL (Sheldrick, 2015)'
_computing_structure_solution 'ShelXT (Sheldrick, 2015)'
_diffrn_ambient_temperature 240.0
_diffrn_detector 'CCD plate'
_diffrn_detector_area_resol_mean 16.1852
_diffrn_detector_type Sapphire3
_diffrn_measured_fraction_theta_full 0.999
_diffrn_measured_fraction_theta_max 0.999
_diffrn_measurement_details
;
List of Runs (angles in degrees, time in seconds):

  # Type    Start    End  Width  t~exp~   \w     \q     \k     \f   Frames
#--------------------------------------------------------------------------
  1  \w   -104.00 -32.00   1.00   60.00    --  -21.92 179.00-180.00   72
  2  \w    -48.00  51.00   1.00   60.00    --  -21.92  38.00-150.00   99
  3  \w    -24.00  16.00   1.00   60.00    --  -21.92 -88.00 164.00   40
  4  \w    -87.00   9.00   1.00   60.00    --  -21.92 -38.00  30.00   96
  5  \w    -83.00  11.00   1.00   60.00    --  -21.92 -77.00 -30.00   94
  6  \w     78.00 103.00   1.00   60.00    --   23.80 179.00-180.00   25
;
_diffrn_measurement_device 'four-circle diffractometer'
_diffrn_measurement_device_type 'Xcalibur, Sapphire3'
_diffrn_measurement_method '\w scans'
_diffrn_orient_matrix_type 'CrysAlisPro convention (1999,Acta A55,543-557)'
_diffrn_orient_matrix_UB_11 -0.0170297000
_diffrn_orient_matrix_UB_12 0.0531199000
_diffrn_orient_matrix_UB_13 -0.0339469000
_diffrn_orient_matrix_UB_21 0.0358793000
_diffrn_orient_matrix_UB_22 -0.0151008000
_diffrn_orient_matrix_UB_23 -0.0310587000
_diffrn_orient_matrix_UB_31 -0.0379251000
_diffrn_orient_matrix_UB_32 -0.0127694000
_diffrn_orient_matrix_UB_33 -0.0220506000
_diffrn_radiation_monochromator graphite
_diffrn_radiation_probe x-ray
_diffrn_radiation_type MoK\a
_diffrn_radiation_wavelength 0.71073
_diffrn_reflns_av_R_equivalents 0.1010
_diffrn_reflns_av_unetI/netI 0.2301
_diffrn_reflns_Laue_measured_fraction_full 0.999
_diffrn_reflns_Laue_measured_fraction_max 0.999
_diffrn_reflns_limit_h_max 15
_diffrn_reflns_limit_h_min -16
_diffrn_reflns_limit_k_max 16
_diffrn_reflns_limit_k_min -16
_diffrn_reflns_limit_l_max 17
_diffrn_reflns_limit_l_min -17
_diffrn_reflns_number 17159
_diffrn_reflns_point_group_measured_fraction_full 0.999
_diffrn_reflns_point_group_measured_fraction_max 0.999
_diffrn_reflns_theta_full 24.999
_diffrn_reflns_theta_max 24.999
_diffrn_reflns_theta_min 2.786
_diffrn_source 'fine-focus sealed X-ray tube'
_diffrn_source_type 'Enhance (Mo) X-ray Source'
_exptl_absorpt_coefficient_mu 0.723
_exptl_absorpt_correction_T_max 0.982
_exptl_absorpt_correction_T_min 0.912
_exptl_absorpt_correction_type analytical
_exptl_absorpt_process_details
;
CrysAlisPro 1.171.41.95a (Rigaku Oxford Diffraction, 2021)
Analytical numeric absorption correction using a multifaceted crystal
model based on expressions derived by R.C. Clark & J.S. Reid.
(Clark, R. C. & Reid, J. S. (1995). Acta Cryst. A51, 887-897)
Empirical absorption correction using spherical harmonics,
implemented in SCALE3 ABSPACK scaling algorithm.
;
_exptl_crystal_colour red
_exptl_crystal_colour_primary red
_exptl_crystal_density_diffrn 1.427
_exptl_crystal_density_meas ?
_exptl_crystal_density_method none
_exptl_crystal_description prism
_exptl_crystal_F_000 1130
_exptl_crystal_preparation 'Magnetic properties'
_exptl_crystal_size_max 0.225
_exptl_crystal_size_mid 0.069
_exptl_crystal_size_min 0.027
_refine_diff_density_max 0.697
_refine_diff_density_min -0.629
_refine_diff_density_rms 0.078
_refine_ls_extinction_method none
_refine_ls_goodness_of_fit_ref 1.001
_refine_ls_hydrogen_treatment constr
_refine_ls_matrix_type full
_refine_ls_number_parameters 734
_refine_ls_number_reflns 8913
_refine_ls_number_restraints 232
_refine_ls_restrained_S_all 1.033
_refine_ls_R_factor_all 0.2168
_refine_ls_R_factor_gt 0.0802
_refine_ls_shift/su_max 0.000
_refine_ls_shift/su_mean 0.000
_refine_ls_structure_factor_coef Fsqd
_refine_ls_weighting_details 'w=1/[\s^2^(Fo^2^)+(0.0195P)^2^] where P=(Fo^2^+2Fc^2^)/3'
_refine_ls_weighting_scheme calc
_refine_ls_wR_factor_gt 0.1056
_refine_ls_wR_factor_ref 0.1605
_reflns_Friedel_coverage 0.000
_reflns_number_gt 3474
_reflns_number_total 8913
_reflns_threshold_expression 'I > 2\s(I)'
_cod_data_source_file d2cc04246k2.cif
_cod_data_source_block mebipy240K
_cod_depositor_comments
;
The following automatic conversions were performed:

data item '_chemical_melting_point' value 'not measured' was changed
to '?' -- the value is undefined or not given.

data item '_exptl_crystal_density_meas' value 'not measured' was
changed to '?' -- the value is perceived as not measured.

Automatic conversion script
Id: cif_fix_values 7556 2019-12-06 15:28:31Z antanas 

 Adding full bibliography for 7130756--7130758.cif.
;
_cod_original_formula_sum 'C46 H54 B Co F3 Fe N14 O4.50 S'
_cod_database_code 7130756
_shelx_shelxl_version_number 2017/1
_chemical_oxdiff_formula 'C46 H54 B Co F3 Fe N14 O4.50 S'
_shelx_space_group_comment
;
The symmetry employed for this shelxl refinement is uniquely defined
by the following loop, which should always be used as a source of
symmetry information in preference to the above space-group names.
They are only intended as comments.
;
_reflns_odcompleteness_completeness 99.89
_reflns_odcompleteness_iscentric 1
_reflns_odcompleteness_theta 27.20
_olex2_refinement_description
;
1. Fixed Uiso
 At 1.2 times of:
  All B(H) groups, All C(H) groups
 At 1.5 times of:
  All C(H,H,H) groups, All O(H,H) groups
2. Restrained distances
 F2-C46
 1.38 with sigma of 0.002
 F3-C46
 1.38 with sigma of 0.002
 F1-C46
 1.38 with sigma of 0.002
 S1-C46
 1.74 with sigma of 0.01
 F1A-C46A = F3A-C46A = F2A-C46A
 1.38 with sigma of 0.002
 S1A-C46A
 1.74 with sigma of 0.01
 F2-F3
 2.17 with sigma of 0.01
 S1-F2
 2.6 with sigma of 0.01
 O2-O4 \\sim O2A-O4A
 with sigma of 0.04
 F2-F3 \\sim F2A-F3A
 with sigma of 0.04
 O2-O3 \\sim O2A-O3A
 with sigma of 0.04
 O3-O4 \\sim O3A-O4A
 with sigma of 0.04
 F2-C46 \\sim F2A-C46A
 with sigma of 0.02
 F3-C46 \\sim F3A-C46A
 with sigma of 0.02
 O2-C46 \\sim O2A-C46A
 with sigma of 0.04
 O4-C46 \\sim O4A-C46A
 with sigma of 0.04
 O3-C46 \\sim O3A-C46A
 with sigma of 0.04
 F1-F2 \\sim F1A-F2A
 with sigma of 0.04
 F1-F3 \\sim F1A-F3A
 with sigma of 0.04
 F1-C46 \\sim F1A-C46A
 with sigma of 0.02
 S1-O2 \\sim S1A-O2A
 with sigma of 0.02
 S1-O4 \\sim S1A-O4A
 with sigma of 0.02
 S1-F2 \\sim S1A-F2A
 with sigma of 0.04
 S1-F3 \\sim S1A-F3A
 with sigma of 0.04
 S1-O3 \\sim S1A-O3A
 with sigma of 0.02
 S1-F1 \\sim S1A-F1A
 with sigma of 0.04
3. Uiso/Uaniso restraints and constraints
C46A \\sim C46: within 1.7A with sigma of 0.005 and sigma for terminal atoms of
0.01
F1A \\sim F2A \\sim F3A: within 1.7A with sigma of 0.01 and sigma for terminal
atoms of 0.02
S1 \\sim S1A: within 1.7A with sigma of 0.01 and sigma for terminal atoms of
0.02
Uanis(C5) \\sim Ueq, Uanis(C10) \\sim Ueq, Uanis(C36) \\sim Ueq, Uanis(C44)
\\sim Ueq, Uanis(C24) \\sim Ueq, Uanis(C32) \\sim Ueq, Uanis(C33) \\sim Ueq,
Uanis(C34) \\sim Ueq, Uanis(C40) \\sim Ueq, Uanis(C39) \\sim Ueq, Uanis(C38)
\\sim Ueq, Uanis(C41) \\sim Ueq, Uanis(C37) \\sim Ueq, Uanis(C35) \\sim Ueq,
Uanis(C31) \\sim Ueq, Uanis(C42) \\sim Ueq: with sigma of 0.01 and sigma for
terminal atoms of 0.02
Uanis(O4) \\sim Ueq, Uanis(F2) \\sim Ueq, Uanis(O3) \\sim Ueq: with sigma of
0.005 and sigma for terminal atoms of 0.01
Uanis(C46) \\sim Ueq, Uanis(F3) \\sim Ueq, Uanis(O2) \\sim Ueq, Uanis(O2A)
\\sim Ueq, Uanis(O3A) \\sim Ueq, Uanis(S1) \\sim Ueq, Uanis(F1) \\sim Ueq: with
sigma of 0.01 and sigma for terminal atoms of 0.02
Uanis(C46A) \\sim Ueq, Uanis(F1A) \\sim Ueq: with sigma of 0.005 and sigma for
terminal atoms of 0.01
Uanis(F3A) \\sim Ueq, Uanis(F2A) \\sim Ueq, Uanis(O4A) \\sim Ueq, Uanis(S1A)
\\sim Ueq: with sigma of 0.01 and sigma for terminal atoms of 0.02
4. Others
 Sof(F2A)=Sof(S1A)=Sof(O2A)=Sof(O3A)=Sof(O4A)=Sof(C46A)=Sof(F1A)=Sof(F3A)=1-
 FVAR(1)
 Sof(S1)=Sof(F1)=Sof(F2)=Sof(F3)=Sof(O2)=Sof(O3)=Sof(O4)=Sof(C46)=FVAR(1)
 Fixed Sof: O5(0.5) H5D(0.5) H5E(0.5)
5.a Riding coordinates:
 O5(H5D,H5E)
5.b Ternary CH refined with riding coordinates:
 B1(H1)
5.c Aromatic/amide H refined with riding coordinates:
 C3(H3), C8(H8), C13(H13), C19(H19), C20(H20), C22(H22), C26(H26), C28(H28),
 C29(H29), C31(H31), C32(H32), C34(H34), C38(H38), C40(H40), C41(H41), C43(H43)
5.d Idealised Me refined as rotating group:
 C1(H1A,H1B,H1C), C5(H5A,H5B,H5C), C6(H6A,H6B,H6C), C10(H10A,H10B,H10C),
 C11(H11A,H11B,H11C), C15(H15A,H15B,H15C), C24(H24A,H24B,H24C), C30(H30A,H30B,
 H30C), C36(H36A,H36B,H36C), C42(H42A,H42B,H42C), C44(H44A,H44B,H44C), C45(H45A,
 H45B,H45C)
;
_olex2_submission_special_instructions 'No special instructions were received'
_oxdiff_exptl_absorpt_empirical_details
;
Empirical correction (ABSPACK) includes:
- Absorption correction using spherical harmonics
- Frame scaling
;
_oxdiff_exptl_absorpt_empirical_full_max 1.054
_oxdiff_exptl_absorpt_empirical_full_min 0.941

loop_
_space_group_symop_operation_xyz
'x, y, z'
'-x, -y, -z'

loop_
_atom_site_label
_atom_site_type_symbol
_atom_site_fract_x
_atom_site_fract_y
_atom_site_fract_z
_atom_site_U_iso_or_equiv
_atom_site_adp_type
_atom_site_occupancy
_atom_site_site_symmetry_order
_atom_site_calc_flag
_atom_site_refinement_flags_posn
_atom_site_refinement_flags_adp
_atom_site_refinement_flags_occupancy
_atom_site_disorder_assembly
_atom_site_disorder_group
Co1 Co 0.73148(7) 0.38333(7) 0.40199(8) 0.0409(3) Uani 1 1 d . . . . .
Fe1 Fe 0.45535(8) 0.24616(8) 0.59311(8) 0.0415(3) Uani 1 1 d . . . . .
S1 S 0.0102(6) 0.1830(5) 0.1506(5) 0.094(2) Uani 0.612(9) 1 d D U P A 4
F1 F -0.0791(17) 0.0373(13) 0.1802(15) 0.190(12) Uani 0.612(9) 1 d D U P A 4
F2 F -0.0110(10) 0.0691(8) 0.0511(8) 0.147(5) Uani 0.612(9) 1 d D U P A 4
F3 F -0.1508(9) 0.1917(11) 0.0583(12) 0.171(8) Uani 0.612(9) 1 d D U P A 4
O1 O 0.3652(6) 0.3245(6) 1.0549(6) 0.120(3) Uani 1 1 d . . . . .
O2 O 0.1207(12) 0.0799(15) 0.1730(15) 0.137(9) Uani 0.612(9) 1 d D U P A 4
O3 O 0.0357(14) 0.2574(13) 0.0626(13) 0.165(9) Uani 0.612(9) 1 d D U P A 4
O4 O -0.0446(8) 0.2027(8) 0.2200(8) 0.088(4) Uani 0.612(9) 1 d D U P A 4
O5 O 0.6538(13) 0.5742(13) 0.7914(12) 0.194(9) Uani 0.5 1 d . . P . .
H5D H 0.666689 0.600524 0.732961 0.291 Uiso 0.5 1 d R . P . .
H5E H 0.653669 0.621924 0.815121 0.291 Uiso 0.5 1 d R . P . .
N1 N 0.3687(5) 0.1655(5) 0.6767(5) 0.0469(18) Uani 1 1 d . . . . .
N2 N 0.4218(5) 0.0648(5) 0.7425(5) 0.0511(19) Uani 1 1 d . . . . .
N3 N 0.5478(4) 0.2137(5) 0.7105(5) 0.0499(19) Uani 1 1 d . . . . .
N4 N 0.5766(5) 0.1106(5) 0.7770(5) 0.0531(19) Uani 1 1 d . . . . .
N5 N 0.5378(4) 0.1113(5) 0.5778(5) 0.0414(17) Uani 1 1 d . . . . .
N6 N 0.5767(4) 0.0224(5) 0.6608(5) 0.0482(19) Uani 1 1 d . . . . .
N7 N 0.3278(4) 0.4567(5) 0.6119(5) 0.0445(18) Uani 1 1 d . . . . .
N8 N 0.3012(5) 0.3319(5) 0.4123(5) 0.066(2) Uani 1 1 d . . . . .
N9 N 0.5986(4) 0.3523(4) 0.4629(5) 0.0450(18) Uani 1 1 d . . . . .
N10 N 0.8051(4) 0.3354(5) 0.5421(5) 0.0438(18) Uani 1 1 d . . . . .
N11 N 0.8032(4) 0.2140(4) 0.4430(5) 0.0387(17) Uani 1 1 d . . . . .
N12 N 0.8602(4) 0.4103(4) 0.3253(5) 0.0445(18) Uani 1 1 d . . . . .
N13 N 0.6819(5) 0.4067(4) 0.2597(5) 0.0493(19) Uani 1 1 d . . . . .
N14 N 0.2992(6) 0.2922(6) 0.9354(6) 0.071(2) Uani 1 1 d . . . . .
C1 C 0.1829(5) 0.2760(6) 0.6220(6) 0.068(3) Uani 1 1 d . . . . .
H1A H 0.191465 0.336919 0.633766 0.102 Uiso 1 1 calc GR . . . .
H1B H 0.115964 0.268233 0.639360 0.102 Uiso 1 1 calc GR . . . .
H1C H 0.187019 0.286925 0.554373 0.102 Uiso 1 1 calc GR . . . .
C2 C 0.2673(6) 0.1762(6) 0.6818(7) 0.056(3) Uani 1 1 d . . . . .
C3 C 0.2567(7) 0.0839(7) 0.7485(7) 0.067(3) Uani 1 1 d . . . . .
H3 H 0.193712 0.070743 0.764867 0.081 Uiso 1 1 calc R . . . .
C4 C 0.3512(8) 0.0161(7) 0.7859(7) 0.068(3) Uani 1 1 d . . . . .
C5 C 0.3852(7) -0.0962(6) 0.8585(6) 0.090(3) Uani 1 1 d . U . . .
H5A H 0.424939 -0.144314 0.828679 0.136 Uiso 1 1 calc GR . . . .
H5B H 0.324826 -0.116956 0.881389 0.136 Uiso 1 1 calc GR . . . .
H5C H 0.427797 -0.099736 0.912207 0.136 Uiso 1 1 calc GR . . . .
C6 C 0.5814(5) 0.3847(6) 0.6959(6) 0.058(2) Uani 1 1 d . . . . .
H6A H 0.581272 0.401814 0.627036 0.086 Uiso 1 1 calc GR . . . .
H6B H 0.638086 0.401541 0.719531 0.086 Uiso 1 1 calc GR . . . .
H6C H 0.516348 0.426181 0.709350 0.086 Uiso 1 1 calc GR . . . .
C7 C 0.5947(6) 0.2678(6) 0.7451(6) 0.049(2) Uani 1 1 d . . . . .
C8 C 0.6503(6) 0.2008(7) 0.8334(7) 0.067(3) Uani 1 1 d . . . . .
H8 H 0.688731 0.219168 0.873367 0.080 Uiso 1 1 calc R . . . .
C9 C 0.6383(6) 0.1039(7) 0.8508(7) 0.063(3) Uani 1 1 d . . . . .
C10 C 0.6819(7) -0.0006(7) 0.9350(6) 0.095(3) Uani 1 1 d . U . . .
H10A H 0.627301 -0.032377 0.956163 0.142 Uiso 1 1 calc GR . . . .
H10B H 0.709961 0.012763 0.987432 0.142 Uiso 1 1 calc GR . . . .
H10C H 0.736433 -0.049099 0.915352 0.142 Uiso 1 1 calc GR . . . .
C11 C 0.5530(5) 0.1544(5) 0.4010(5) 0.050(2) Uani 1 1 d . . . . .
H11A H 0.482205 0.201293 0.389216 0.075 Uiso 1 1 calc GR . . . .
H11B H 0.562067 0.111834 0.360740 0.075 Uiso 1 1 calc GR . . . .
H11C H 0.599984 0.196925 0.385846 0.075 Uiso 1 1 calc GR . . . .
C12 C 0.5757(5) 0.0825(6) 0.5040(6) 0.043(2) Uani 1 1 d . . . . .
C13 C 0.6367(5) -0.0237(6) 0.5395(6) 0.044(2) Uani 1 1 d . . . . .
H13 H 0.671083 -0.063907 0.503448 0.053 Uiso 1 1 calc R . . . .
C14 C 0.6369(5) -0.0584(6) 0.6373(7) 0.044(2) Uani 1 1 d . . . . .
C15 C 0.6923(6) -0.1662(5) 0.7153(6) 0.062(3) Uani 1 1 d . . . . .
H15A H 0.742293 -0.157643 0.755596 0.093 Uiso 1 1 calc GR . . . .
H15B H 0.727853 -0.216193 0.685481 0.093 Uiso 1 1 calc GR . . . .
H15C H 0.642146 -0.193417 0.754257 0.093 Uiso 1 1 calc GR . . . .
C16 C 0.3752(5) 0.3769(6) 0.6056(5) 0.036(2) Uani 1 1 d . . . . .
C17 C 0.3616(6) 0.2948(6) 0.4784(6) 0.045(2) Uani 1 1 d . . . . .
C18 C 0.5418(5) 0.3177(5) 0.5107(6) 0.036(2) Uani 1 1 d . . . . .
C19 C 0.8098(6) 0.4005(6) 0.5892(6) 0.054(2) Uani 1 1 d . . . . .
H19 H 0.781451 0.474604 0.556383 0.065 Uiso 1 1 calc R . . . .
C20 C 0.8528(6) 0.3653(7) 0.6808(7) 0.063(3) Uani 1 1 d . . . . .
H20 H 0.857165 0.414089 0.709334 0.076 Uiso 1 1 calc R . . . .
C21 C 0.8896(7) 0.2584(8) 0.7313(7) 0.071(3) Uani 1 1 d . . . . .
C22 C 0.8829(7) 0.1893(7) 0.6858(7) 0.072(3) Uani 1 1 d . . . . .
H22 H 0.906800 0.114987 0.719195 0.087 Uiso 1 1 calc R . . . .
C23 C 0.8415(5) 0.2301(6) 0.5927(6) 0.047(2) Uani 1 1 d . . . . .
C24 C 0.9376(8) 0.2156(8) 0.8344(7) 0.121(4) Uani 1 1 d . U . . .
H24A H 1.007635 0.219734 0.835400 0.182 Uiso 1 1 calc GR . . . .
H24B H 0.939208 0.141754 0.865184 0.182 Uiso 1 1 calc GR . . . .
H24C H 0.896780 0.257909 0.868766 0.182 Uiso 1 1 calc GR . . . .
C25 C 0.8386(5) 0.1610(6) 0.5375(6) 0.046(2) Uani 1 1 d . . . . .
C26 C 0.8738(5) 0.0495(6) 0.5755(6) 0.052(2) Uani 1 1 d . . . . .
H26 H 0.896615 0.013962 0.641427 0.062 Uiso 1 1 calc R . . . .
C27 C 0.8759(5) -0.0092(6) 0.5187(7) 0.053(3) Uani 1 1 d . . . . .
C28 C 0.8448(5) 0.0452(6) 0.4212(7) 0.053(2) Uani 1 1 d . . . . .
H28 H 0.848567 0.008504 0.378798 0.063 Uiso 1 1 calc R . . . .
C29 C 0.8077(5) 0.1569(6) 0.3882(6) 0.043(2) Uani 1 1 d . . . . .
H29 H 0.784366 0.193906 0.322507 0.052 Uiso 1 1 calc R . . . .
C30 C 0.9131(5) -0.1299(5) 0.5601(6) 0.068(3) Uani 1 1 d . . . . .
H30A H 0.946924 -0.154264 0.624693 0.102 Uiso 1 1 calc GR . . . .
H30B H 0.961677 -0.156475 0.520008 0.102 Uiso 1 1 calc GR . . . .
H30C H 0.854407 -0.156594 0.562225 0.102 Uiso 1 1 calc GR . . . .
C31 C 0.9496(6) 0.4108(6) 0.3629(6) 0.057(2) Uani 1 1 d . U . . .
H31 H 0.956707 0.400968 0.428444 0.068 Uiso 1 1 calc R . . . .
C32 C 1.0311(6) 0.4248(6) 0.3106(7) 0.063(3) Uani 1 1 d . U . . .
H32 H 1.093039 0.421595 0.340949 0.076 Uiso 1 1 calc R . . . .
C33 C 1.0223(7) 0.4432(7) 0.2157(8) 0.069(3) Uani 1 1 d . U . . .
C34 C 0.9316(7) 0.4423(6) 0.1765(7) 0.067(3) Uani 1 1 d . U . . .
H34 H 0.923433 0.454582 0.110533 0.080 Uiso 1 1 calc R . . . .
C35 C 0.8513(6) 0.4237(6) 0.2318(6) 0.049(2) Uani 1 1 d . U . . .
C36 C 1.1089(7) 0.4607(8) 0.1528(8) 0.118(4) Uani 1 1 d . U . . .
H36A H 1.090396 0.535110 0.110601 0.177 Uiso 1 1 calc GR . . . .
H36B H 1.119077 0.415945 0.114467 0.177 Uiso 1 1 calc GR . . . .
H36C H 1.172401 0.442078 0.193234 0.177 Uiso 1 1 calc GR . . . .
C37 C 0.7524(6) 0.4152(5) 0.1970(6) 0.045(2) Uani 1 1 d . U . . .
C38 C 0.7388(7) 0.4086(6) 0.1076(7) 0.065(3) Uani 1 1 d . U . . .
H38 H 0.790542 0.414413 0.065667 0.078 Uiso 1 1 calc R . . . .
C39 C 0.6507(8) 0.3938(7) 0.0805(7) 0.068(3) Uani 1 1 d . U . . .
C40 C 0.5783(7) 0.3858(6) 0.1421(7) 0.062(3) Uani 1 1 d . U . . .
H40 H 0.516828 0.375439 0.124981 0.075 Uiso 1 1 calc R . . . .
C41 C 0.5945(6) 0.3929(6) 0.2322(6) 0.056(2) Uani 1 1 d . U . . .
H41 H 0.542875 0.387824 0.274310 0.067 Uiso 1 1 calc R . . . .
C42 C 0.6353(7) 0.3824(7) -0.0140(7) 0.103(4) Uani 1 1 d . U . . .
H42A H 0.659134 0.434134 -0.063733 0.155 Uiso 1 1 calc GR . . . .
H42B H 0.562345 0.394809 -0.029833 0.155 Uiso 1 1 calc GR . . . .
H42C H 0.674412 0.310800 -0.009712 0.155 Uiso 1 1 calc GR . . . .
C43 C 0.2968(10) 0.3078(8) 1.0164(8) 0.090(4) Uani 1 1 d . . . . .
H43 H 0.236909 0.305976 1.047910 0.108 Uiso 1 1 calc R . . . .
C44 C 0.3860(8) 0.2916(8) 0.8834(8) 0.137(5) Uani 1 1 d . U . . .
H44A H 0.367259 0.351861 0.822755 0.205 Uiso 1 1 calc GR . . . .
H44B H 0.409421 0.225645 0.871084 0.205 Uiso 1 1 calc GR . . . .
H44C H 0.441120 0.297047 0.920507 0.205 Uiso 1 1 calc GR . . . .
C45 C 0.2140(8) 0.2731(8) 0.8955(8) 0.128(5) Uani 1 1 d . . . . .
H45A H 0.170050 0.251877 0.945301 0.192 Uiso 1 1 calc GR . . . .
H45B H 0.240335 0.216639 0.870284 0.192 Uiso 1 1 calc GR . . . .
H45C H 0.174128 0.337960 0.844021 0.192 Uiso 1 1 calc GR . . . .
C46 C -0.0585(7) 0.1216(8) 0.1100(7) 0.047(4) Uani 0.612(9) 1 d D U P A 4
B1 B 0.5394(8) 0.0282(7) 0.7541(8) 0.055(3) Uani 1 1 d . . . . .
H1 H 0.566372 -0.042618 0.806343 0.066 Uiso 1 1 calc R . . . .
F2A F -0.1284(16) 0.134(2) 0.0597(14) 0.141(10) Uani 0.388(9) 1 d D U P A 3
S1A S 0.0328(10) 0.1674(11) 0.1130(12) 0.131(4) Uani 0.388(9) 1 d D U P A 3
O2A O 0.0729(13) 0.1014(16) 0.0351(14) 0.124(8) Uani 0.388(9) 1 d D U P A 3
O3A O -0.0219(15) 0.2787(12) 0.0471(13) 0.079(7) Uani 0.388(9) 1 d D U P A 3
O4A O 0.104(2) 0.120(2) 0.187(2) 0.118(12) Uani 0.388(9) 1 d D U P A 3
C46A C -0.0769(11) 0.1339(11) 0.1393(12) 0.031(4) Uani 0.388(9) 1 d D U P A 3
F1A F -0.055(2) 0.0249(12) 0.1843(16) 0.097(9) Uani 0.388(9) 1 d D U P A 3
F3A F -0.138(2) 0.1846(19) 0.1937(19) 0.302(17) Uani 0.388(9) 1 d D U P A 3

loop_
_atom_site_aniso_label
_atom_site_aniso_U_11
_atom_site_aniso_U_22
_atom_site_aniso_U_33
_atom_site_aniso_U_23
_atom_site_aniso_U_13
_atom_site_aniso_U_12
Co1 0.0442(6) 0.0293(6) 0.0471(8) -0.0118(5) 0.0063(6) -0.0107(5)
Fe1 0.0443(7) 0.0302(7) 0.0509(9) -0.0147(6) 0.0065(6) -0.0131(5)
S1 0.087(4) 0.076(3) 0.112(5) -0.028(3) 0.042(4) -0.023(3)
F1 0.135(15) 0.163(15) 0.248(19) -0.033(12) 0.020(12) -0.063(10)
F2 0.198(10) 0.117(8) 0.127(9) -0.062(6) -0.006(7) -0.029(7)
F3 0.126(10) 0.139(12) 0.199(15) -0.063(10) -0.051(9) 0.034(8)
O1 0.157(8) 0.110(6) 0.094(7) -0.023(5) -0.022(6) -0.058(6)
O2 0.070(9) 0.145(14) 0.176(16) -0.047(11) 0.036(10) -0.017(9)
O3 0.182(12) 0.138(11) 0.167(12) -0.006(7) 0.051(8) -0.101(9)
O4 0.092(7) 0.080(7) 0.067(7) -0.016(5) 0.051(6) -0.005(5)
O5 0.26(2) 0.197(19) 0.144(19) -0.043(15) 0.036(16) -0.124(17)
N1 0.050(4) 0.034(4) 0.059(5) -0.019(4) 0.009(4) -0.014(3)
N2 0.067(5) 0.037(4) 0.045(5) -0.012(4) 0.015(4) -0.014(4)
N3 0.055(4) 0.037(4) 0.059(5) -0.019(4) 0.002(4) -0.015(3)
N4 0.063(5) 0.040(4) 0.055(5) -0.024(4) -0.004(4) -0.004(4)
N5 0.045(4) 0.031(4) 0.049(5) -0.017(4) 0.006(4) -0.010(3)
N6 0.050(4) 0.031(4) 0.058(5) -0.015(4) -0.004(4) -0.006(3)
N7 0.046(4) 0.034(4) 0.051(5) -0.015(4) 0.005(3) -0.008(3)
N8 0.061(5) 0.062(5) 0.066(6) -0.027(4) -0.015(4) -0.003(4)
N9 0.048(4) 0.031(4) 0.059(5) -0.016(3) 0.014(4) -0.017(3)
N10 0.053(4) 0.029(4) 0.049(5) -0.016(4) 0.004(3) -0.011(3)
N11 0.035(4) 0.031(4) 0.047(5) -0.014(4) 0.003(3) -0.006(3)
N12 0.045(4) 0.035(4) 0.053(5) -0.013(4) 0.010(4) -0.015(3)
N13 0.056(4) 0.033(4) 0.054(5) -0.015(4) 0.001(4) -0.009(3)
N14 0.083(6) 0.060(5) 0.054(6) -0.009(5) 0.004(5) -0.014(4)
C1 0.048(5) 0.074(7) 0.085(8) -0.028(6) 0.011(5) -0.025(5)
C2 0.051(6) 0.044(6) 0.082(8) -0.032(5) 0.017(5) -0.018(5)
C3 0.080(7) 0.048(6) 0.088(8) -0.027(6) 0.039(6) -0.040(5)
C4 0.088(7) 0.044(6) 0.074(8) -0.019(5) 0.032(6) -0.028(6)
C5 0.138(8) 0.048(6) 0.082(8) -0.013(5) 0.052(6) -0.038(6)
C6 0.060(5) 0.055(6) 0.077(7) -0.044(5) 0.024(5) -0.022(4)
C7 0.051(5) 0.043(6) 0.053(6) -0.026(5) 0.005(5) -0.003(4)
C8 0.067(6) 0.067(7) 0.068(8) -0.040(6) -0.006(5) -0.006(5)
C9 0.068(6) 0.057(7) 0.056(7) -0.025(5) 0.001(5) -0.002(5)
C10 0.116(7) 0.078(7) 0.060(7) -0.030(6) -0.031(6) 0.021(6)
C11 0.052(5) 0.046(5) 0.055(6) -0.020(5) 0.007(4) -0.016(4)
C12 0.032(5) 0.043(5) 0.060(7) -0.026(5) 0.006(4) -0.011(4)
C13 0.043(5) 0.045(5) 0.056(6) -0.032(5) 0.018(4) -0.013(4)
C14 0.033(4) 0.029(5) 0.075(7) -0.027(5) 0.000(5) -0.007(4)
C15 0.080(6) 0.032(5) 0.067(7) -0.021(5) -0.001(5) -0.005(4)
C16 0.031(4) 0.038(5) 0.045(6) -0.019(4) 0.013(4) -0.014(4)
C17 0.045(5) 0.037(5) 0.059(6) -0.024(4) 0.001(4) -0.013(4)
C18 0.044(5) 0.018(4) 0.047(6) -0.013(4) 0.003(4) -0.008(3)
C19 0.056(6) 0.046(6) 0.062(7) -0.020(5) 0.002(5) -0.015(4)
C20 0.078(7) 0.056(7) 0.053(7) -0.012(5) -0.002(5) -0.026(5)
C21 0.086(7) 0.079(8) 0.037(6) -0.016(6) -0.017(5) -0.016(6)
C22 0.095(7) 0.043(6) 0.060(8) -0.014(5) -0.016(6) 0.002(5)
C23 0.047(5) 0.036(5) 0.050(6) -0.012(5) 0.002(5) -0.005(4)
C24 0.167(10) 0.105(8) 0.076(9) -0.033(7) -0.026(8) -0.018(7)
C25 0.043(5) 0.030(5) 0.054(6) -0.005(5) 0.003(4) -0.009(4)
C26 0.049(5) 0.030(5) 0.067(7) -0.010(5) 0.008(5) -0.008(4)
C27 0.037(5) 0.021(5) 0.093(8) -0.015(5) 0.009(5) -0.004(4)
C28 0.053(5) 0.038(5) 0.076(7) -0.031(5) 0.019(5) -0.015(4)
C29 0.044(5) 0.035(5) 0.045(6) -0.010(4) 0.000(4) -0.008(4)
C30 0.058(5) 0.033(5) 0.090(8) -0.007(5) 0.012(5) 0.000(4)
C31 0.061(5) 0.047(5) 0.064(6) -0.017(4) 0.009(5) -0.023(4)
C32 0.050(5) 0.058(5) 0.086(7) -0.024(5) 0.022(5) -0.028(4)
C33 0.068(6) 0.060(6) 0.077(7) -0.015(5) 0.034(5) -0.028(4)
C34 0.082(6) 0.057(5) 0.067(6) -0.030(4) 0.033(5) -0.020(4)
C35 0.070(5) 0.032(4) 0.042(5) -0.015(4) 0.015(5) -0.008(4)
C36 0.110(7) 0.128(9) 0.146(11) -0.067(7) 0.080(7) -0.062(7)
C37 0.059(5) 0.020(4) 0.044(5) -0.011(4) 0.001(4) 0.004(3)
C38 0.085(6) 0.047(5) 0.051(6) -0.016(4) 0.009(5) -0.007(4)
C39 0.078(6) 0.055(5) 0.055(6) -0.022(5) -0.013(5) 0.007(5)
C40 0.061(5) 0.049(5) 0.065(6) -0.022(5) -0.020(5) 0.004(4)
C41 0.064(5) 0.038(5) 0.057(6) -0.017(4) -0.001(5) -0.003(4)
C42 0.122(8) 0.090(8) 0.078(8) -0.036(6) -0.022(7) 0.005(6)
C43 0.139(12) 0.069(8) 0.055(9) -0.020(6) 0.016(8) -0.024(7)
C44 0.146(9) 0.120(9) 0.113(10) -0.017(8) 0.077(8) -0.030(8)
C45 0.148(11) 0.098(10) 0.127(12) -0.038(8) -0.027(9) -0.026(8)
C46 0.032(5) 0.044(5) 0.039(6) 0.008(4) 0.003(5) -0.004(4)
B1 0.072(8) 0.033(6) 0.048(8) -0.012(5) -0.007(6) -0.004(5)
F2A 0.088(14) 0.158(17) 0.154(17) -0.011(13) -0.010(12) -0.062(12)
S1A 0.131(7) 0.122(6) 0.126(7) -0.023(6) 0.008(6) -0.043(6)
O2A 0.076(11) 0.171(16) 0.097(14) -0.067(12) 0.020(11) 0.023(10)
O3A 0.098(13) 0.055(11) 0.075(13) -0.012(9) 0.045(10) -0.027(9)
O4A 0.079(16) 0.143(19) 0.119(17) -0.069(14) -0.056(12) 0.011(12)
C46A 0.023(5) 0.033(5) 0.026(5) -0.004(4) 0.013(4) -0.001(4)
F1A 0.095(11) 0.085(12) 0.110(13) -0.021(8) 0.007(8) -0.042(8)
F3A 0.33(2) 0.23(2) 0.28(2) -0.060(16) 0.082(18) -0.043(17)

loop_
_atom_type_symbol
_atom_type_description
_atom_type_scat_dispersion_real
_atom_type_scat_dispersion_imag
_atom_type_scat_source
C C 0.0033 0.0016 'International Tables Vol C Tables 4.2.6.8 and 6.1.1.4'
H H 0.0000 0.0000 'International Tables Vol C Tables 4.2.6.8 and 6.1.1.4'
B B 0.0013 0.0007 'International Tables Vol C Tables 4.2.6.8 and 6.1.1.4'
Co Co 0.3494 0.9721 'International Tables Vol C Tables 4.2.6.8 and 6.1.1.4'
F F 0.0171 0.0103 'International Tables Vol C Tables 4.2.6.8 and 6.1.1.4'
Fe Fe 0.3463 0.8444 'International Tables Vol C Tables 4.2.6.8 and 6.1.1.4'
N N 0.0061 0.0033 'International Tables Vol C Tables 4.2.6.8 and 6.1.1.4'
O O 0.0106 0.0060 'International Tables Vol C Tables 4.2.6.8 and 6.1.1.4'
S S 0.1246 0.1234 'International Tables Vol C Tables 4.2.6.8 and 6.1.1.4'

loop_
_exptl_crystal_face_index_h
_exptl_crystal_face_index_k
_exptl_crystal_face_index_l
_exptl_crystal_face_perp_dist
-16 -12 -11 0.0585
15 0 9 0.0416
16 11 12 0.0616
4 -17 -1 0.1004
19 1 -2 0.0272
-19 -1 2 0.0002
1 -15 -17 0.0815
-5 0 19 0.0332
5 0 -19 0.0332
-10 1 -14 0.0087

loop_
_geom_angle_atom_site_label_1
_geom_angle_atom_site_label_2
_geom_angle_atom_site_label_3
_geom_angle
_geom_angle_site_symmetry_1
_geom_angle_site_symmetry_3
_geom_angle_publ_flag
N7 Co1 N9 90.7(2) 2_666 . ?
N7 Co1 N10 93.3(2) 2_666 . ?
N7 Co1 N11 169.3(3) 2_666 . ?
N7 Co1 N12 92.4(2) 2_666 . ?
N7 Co1 N13 96.2(2) 2_666 . ?
N9 Co1 N10 89.1(2) . . ?
N9 Co1 N11 88.6(2) . . ?
N9 Co1 N12 172.8(3) . . ?
N9 Co1 N13 96.4(3) . . ?
N10 Co1 N11 76.0(2) . . ?
N10 Co1 N12 97.2(2) . . ?
N12 Co1 N11 89.7(2) . . ?
N13 Co1 N10 168.9(3) . . ?
N13 Co1 N11 94.5(2) . . ?
N13 Co1 N12 76.7(3) . . ?
N3 Fe1 N1 89.0(3) . . ?
N5 Fe1 N1 88.6(2) . . ?
N5 Fe1 N3 91.3(3) . . ?
C16 Fe1 N1 91.8(3) . . ?
C16 Fe1 N3 89.6(3) . . ?
C16 Fe1 N5 179.0(3) . . ?
C16 Fe1 C17 84.1(3) . . ?
C16 Fe1 C18 91.1(3) . . ?
C17 Fe1 N1 93.6(3) . . ?
C17 Fe1 N3 173.3(3) . . ?
C17 Fe1 N5 95.0(3) . . ?
C18 Fe1 N1 177.1(3) . . ?
C18 Fe1 N3 91.7(3) . . ?
C18 Fe1 N5 88.6(3) . . ?
C18 Fe1 C17 86.0(3) . . ?
O3 S1 O2 97.9(11) . . ?
O3 S1 C46 104.5(9) . . ?
O4 S1 O2 122.8(10) . . ?
O4 S1 O3 130.1(10) . . ?
O4 S1 C46 101.2(8) . . ?
C46 S1 O2 92.8(8) . . ?
H5D O5 H5E 104.5 . . ?
N2 N1 Fe1 116.1(5) . . ?
C2 N1 Fe1 137.2(6) . . ?
C2 N1 N2 106.3(6) . . ?
N1 N2 B1 119.2(6) . . ?
C4 N2 N1 108.6(6) . . ?
C4 N2 B1 132.2(7) . . ?
N4 N3 Fe1 117.5(5) . . ?
C7 N3 Fe1 136.4(6) . . ?
C7 N3 N4 106.0(6) . . ?
N3 N4 B1 118.0(7) . . ?
C9 N4 N3 109.2(7) . . ?
C9 N4 B1 132.8(8) . . ?
N6 N5 Fe1 117.3(5) . . ?
C12 N5 Fe1 135.9(6) . . ?
C12 N5 N6 106.5(6) . . ?
N5 N6 B1 118.1(7) . . ?
C14 N6 N5 109.1(7) . . ?
C14 N6 B1 132.4(7) . . ?
C16 N7 Co1 164.7(6) . 2_666 ?
C18 N9 Co1 165.3(6) . . ?
C19 N10 Co1 126.1(5) . . ?
C23 N10 Co1 117.1(6) . . ?
C23 N10 C19 116.4(7) . . ?
C25 N11 Co1 115.1(5) . . ?
C29 N11 Co1 126.8(5) . . ?
C29 N11 C25 117.8(6) . . ?
C31 N12 Co1 126.1(6) . . ?
C35 N12 Co1 116.2(5) . . ?
C35 N12 C31 117.7(7) . . ?
C37 N13 Co1 116.2(5) . . ?
C37 N13 C41 117.1(8) . . ?
C41 N13 Co1 125.4(6) . . ?
C43 N14 C44 121.5(10) . . ?
C43 N14 C45 121.6(11) . . ?
C44 N14 C45 116.9(11) . . ?
H1A C1 H1B 109.5 . . ?
H1A C1 H1C 109.5 . . ?
H1B C1 H1C 109.5 . . ?
C2 C1 H1A 109.5 . . ?
C2 C1 H1B 109.5 . . ?
C2 C1 H1C 109.5 . . ?
N1 C2 C1 123.0(7) . . ?
N1 C2 C3 109.0(7) . . ?
C3 C2 C1 128.0(8) . . ?
C2 C3 H3 125.8 . . ?
C4 C3 C2 108.4(8) . . ?
C4 C3 H3 125.8 . . ?
N2 C4 C5 121.2(8) . . ?
C3 C4 N2 107.6(7) . . ?
C3 C4 C5 131.1(9) . . ?
C4 C5 H5A 109.5 . . ?
C4 C5 H5B 109.5 . . ?
C4 C5 H5C 109.5 . . ?
H5A C5 H5B 109.5 . . ?
H5A C5 H5C 109.5 . . ?
H5B C5 H5C 109.5 . . ?
H6A C6 H6B 109.5 . . ?
H6A C6 H6C 109.5 . . ?
H6B C6 H6C 109.5 . . ?
C7 C6 H6A 109.5 . . ?
C7 C6 H6B 109.5 . . ?
C7 C6 H6C 109.5 . . ?
N3 C7 C6 123.5(7) . . ?
N3 C7 C8 109.7(7) . . ?
C8 C7 C6 126.7(8) . . ?
C7 C8 H8 126.8 . . ?
C9 C8 C7 106.4(8) . . ?
C9 C8 H8 126.8 . . ?
N4 C9 C8 108.7(8) . . ?
N4 C9 C10 120.9(8) . . ?
C8 C9 C10 130.4(9) . . ?
C9 C10 H10A 109.5 . . ?
C9 C10 H10B 109.5 . . ?
C9 C10 H10C 109.5 . . ?
H10A C10 H10B 109.5 . . ?
H10A C10 H10C 109.5 . . ?
H10B C10 H10C 109.5 . . ?
H11A C11 H11B 109.5 . . ?
H11A C11 H11C 109.5 . . ?
H11B C11 H11C 109.5 . . ?
C12 C11 H11A 109.5 . . ?
C12 C11 H11B 109.5 . . ?
C12 C11 H11C 109.5 . . ?
N5 C12 C11 124.6(7) . . ?
N5 C12 C13 109.3(7) . . ?
C13 C12 C11 126.1(8) . . ?
C12 C13 H13 126.7 . . ?
C14 C13 C12 106.5(8) . . ?
C14 C13 H13 126.7 . . ?
N6 C14 C13 108.5(7) . . ?
N6 C14 C15 120.6(8) . . ?
C13 C14 C15 130.9(8) . . ?
C14 C15 H15A 109.5 . . ?
C14 C15 H15B 109.5 . . ?
C14 C15 H15C 109.5 . . ?
H15A C15 H15B 109.5 . . ?
H15A C15 H15C 109.5 . . ?
H15B C15 H15C 109.5 . . ?
N7 C16 Fe1 178.8(7) . . ?
N8 C17 Fe1 173.6(7) . . ?
N9 C18 Fe1 174.5(6) . . ?
N10 C19 H19 118.1 . . ?
N10 C19 C20 123.8(8) . . ?
C20 C19 H19 118.1 . . ?
C19 C20 H20 120.4 . . ?
C19 C20 C21 119.2(9) . . ?
C21 C20 H20 120.4 . . ?
C20 C21 C22 118.4(9) . . ?
C20 C21 C24 120.9(9) . . ?
C22 C21 C24 120.8(9) . . ?
C21 C22 H22 120.3 . . ?
C23 C22 C21 119.3(8) . . ?
C23 C22 H22 120.3 . . ?
N10 C23 C22 122.8(8) . . ?
N10 C23 C25 114.9(7) . . ?
C22 C23 C25 122.2(8) . . ?
C21 C24 H24A 109.5 . . ?
C21 C24 H24B 109.5 . . ?
C21 C24 H24C 109.5 . . ?
H24A C24 H24B 109.5 . . ?
H24A C24 H24C 109.5 . . ?
H24B C24 H24C 109.5 . . ?
N11 C25 C23 115.0(7) . . ?
N11 C25 C26 120.4(8) . . ?
C26 C25 C23 124.4(8) . . ?
C25 C26 H26 119.3 . . ?
C27 C26 C25 121.4(9) . . ?
C27 C26 H26 119.3 . . ?
C26 C27 C28 118.1(7) . . ?
C26 C27 C30 121.3(9) . . ?
C28 C27 C30 120.6(9) . . ?
C27 C28 H28 121.2 . . ?
C27 C28 C29 117.7(8) . . ?
C29 C28 H28 121.2 . . ?
N11 C29 C28 124.5(8) . . ?
N11 C29 H29 117.7 . . ?
C28 C29 H29 117.7 . . ?
C27 C30 H30A 109.5 . . ?
C27 C30 H30B 109.5 . . ?
C27 C30 H30C 109.5 . . ?
H30A C30 H30B 109.5 . . ?
H30A C30 H30C 109.5 . . ?
H30B C30 H30C 109.5 . . ?
N12 C31 H31 118.3 . . ?
N12 C31 C32 123.4(9) . . ?
C32 C31 H31 118.3 . . ?
C31 C32 H32 120.0 . . ?
C33 C32 C31 120.0(9) . . ?
C33 C32 H32 120.0 . . ?
C32 C33 C34 117.2(9) . . ?
C32 C33 C36 123.0(9) . . ?
C34 C33 C36 119.8(10) . . ?
C33 C34 H34 119.1 . . ?
C33 C34 C35 121.8(9) . . ?
C35 C34 H34 119.1 . . ?
N12 C35 C34 119.8(8) . . ?
N12 C35 C37 114.5(8) . . ?
C34 C35 C37 125.7(9) . . ?
C33 C36 H36A 109.5 . . ?
C33 C36 H36B 109.5 . . ?
C33 C36 H36C 109.5 . . ?
H36A C36 H36B 109.5 . . ?
H36A C36 H36C 109.5 . . ?
H36B C36 H36C 109.5 . . ?
N13 C37 C35 115.9(8) . . ?
N13 C37 C38 122.6(8) . . ?
C38 C37 C35 121.4(9) . . ?
C37 C38 H38 120.0 . . ?
C39 C38 C37 120.0(9) . . ?
C39 C38 H38 120.0 . . ?
C38 C39 C42 121.4(10) . . ?
C40 C39 C38 118.5(10) . . ?
C40 C39 C42 120.1(10) . . ?
C39 C40 H40 120.0 . . ?
C39 C40 C41 120.1(9) . . ?
C41 C40 H40 120.0 . . ?
N13 C41 C40 121.7(9) . . ?
N13 C41 H41 119.1 . . ?
C40 C41 H41 119.1 . . ?
C39 C42 H42A 109.5 . . ?
C39 C42 H42B 109.5 . . ?
C39 C42 H42C 109.5 . . ?
H42A C42 H42B 109.5 . . ?
H42A C42 H42C 109.5 . . ?
H42B C42 H42C 109.5 . . ?
O1 C43 N14 125.8(13) . . ?
O1 C43 H43 117.1 . . ?
N14 C43 H43 117.1 . . ?
N14 C44 H44A 109.5 . . ?
N14 C44 H44B 109.5 . . ?
N14 C44 H44C 109.5 . . ?
H44A C44 H44B 109.5 . . ?
H44A C44 H44C 109.5 . . ?
H44B C44 H44C 109.5 . . ?
N14 C45 H45A 109.5 . . ?
N14 C45 H45B 109.5 . . ?
N14 C45 H45C 109.5 . . ?
H45A C45 H45B 109.5 . . ?
H45A C45 H45C 109.5 . . ?
H45B C45 H45C 109.5 . . ?
F1 C46 S1 114.8(11) . . ?
F1 C46 F2 98.8(13) . . ?
F2 C46 S1 116.4(7) . . ?
F3 C46 S1 112.1(10) . . ?
F3 C46 F1 108.3(12) . . ?
F3 C46 F2 105.3(6) . . ?
N2 B1 N4 108.8(7) . . ?
N2 B1 H1 110.2 . . ?
N4 B1 H1 110.2 . . ?
N6 B1 N2 108.7(7) . . ?
N6 B1 N4 108.7(7) . . ?
N6 B1 H1 110.2 . . ?
O3A S1A O2A 103.0(14) . . ?
O3A S1A C46A 94.7(11) . . ?
O4A S1A O2A 105.6(16) . . ?
O4A S1A O3A 137.1(19) . . ?
O4A S1A C46A 111.7(17) . . ?
C46A S1A O2A 98.4(12) . . ?
F2A C46A S1A 111.9(13) . . ?
F1A C46A F2A 91.9(15) . . ?
F1A C46A S1A 111.3(13) . . ?
F3A C46A F2A 115.7(18) . . ?
F3A C46A S1A 114.5(17) . . ?
F3A C46A F1A 109.2(17) . . ?

loop_
_geom_bond_atom_site_label_1
_geom_bond_atom_site_label_2
_geom_bond_distance
_geom_bond_site_symmetry_2
_geom_bond_publ_flag
Co1 N7 2.089(6) 2_666 ?
Co1 N9 2.106(6) . ?
Co1 N10 2.115(6) . ?
Co1 N11 2.149(6) . ?
Co1 N12 2.137(6) . ?
Co1 N13 2.114(7) . ?
Fe1 N1 1.999(6) . ?
Fe1 N3 1.997(6) . ?
Fe1 N5 1.989(6) . ?
Fe1 C16 1.914(8) . ?
Fe1 C17 1.929(8) . ?
Fe1 C18 1.925(7) . ?
S1 O2 1.691(18) . ?
S1 O3 1.477(12) . ?
S1 O4 1.332(12) . ?
S1 C46 1.679(8) . ?
F1 C46 1.379(2) . ?
F2 C46 1.380(2) . ?
F3 C46 1.378(2) . ?
O1 C43 1.215(11) . ?
O5 H5D 0.8600 . ?
O5 H5E 0.8601 . ?
N1 N2 1.389(7) . ?
N1 C2 1.346(8) . ?
N2 C4 1.367(9) . ?
N2 B1 1.520(10) . ?
N3 N4 1.380(7) . ?
N3 C7 1.345(9) . ?
N4 C9 1.347(9) . ?
N4 B1 1.527(10) . ?
N5 N6 1.383(7) . ?
N5 C12 1.351(9) . ?
N6 C14 1.346(9) . ?
N6 B1 1.500(12) . ?
N7 C16 1.154(8) . ?
N8 C17 1.149(8) . ?
N9 C18 1.144(8) . ?
N10 C19 1.348(9) . ?
N10 C23 1.341(8) . ?
N11 C25 1.355(9) . ?
N11 C29 1.321(9) . ?
N12 C31 1.343(8) . ?
N12 C35 1.343(9) . ?
N13 C37 1.336(9) . ?
N13 C41 1.347(8) . ?
N14 C43 1.300(12) . ?
N14 C44 1.407(11) . ?
N14 C45 1.437(10) . ?
C1 H1A 0.9700 . ?
C1 H1B 0.9700 . ?
C1 H1C 0.9700 . ?
C1 C2 1.508(9) . ?
C2 C3 1.378(10) . ?
C3 H3 0.9400 . ?
C3 C4 1.338(10) . ?
C4 C5 1.503(10) . ?
C5 H5A 0.9700 . ?
C5 H5B 0.9700 . ?
C5 H5C 0.9700 . ?
C6 H6A 0.9700 . ?
C6 H6B 0.9700 . ?
C6 H6C 0.9700 . ?
C6 C7 1.501(9) . ?
C7 C8 1.387(10) . ?
C8 H8 0.9400 . ?
C8 C9 1.353(10) . ?
C9 C10 1.515(10) . ?
C10 H10A 0.9700 . ?
C10 H10B 0.9700 . ?
C10 H10C 0.9700 . ?
C11 H11A 0.9700 . ?
C11 H11B 0.9700 . ?
C11 H11C 0.9700 . ?
C11 C12 1.489(9) . ?
C12 C13 1.387(9) . ?
C13 H13 0.9400 . ?
C13 C14 1.367(10) . ?
C14 C15 1.525(9) . ?
C15 H15A 0.9700 . ?
C15 H15B 0.9700 . ?
C15 H15C 0.9700 . ?
C19 H19 0.9400 . ?
C19 C20 1.351(10) . ?
C20 H20 0.9400 . ?
C20 C21 1.359(10) . ?
C21 C22 1.387(11) . ?
C21 C24 1.513(11) . ?
C22 H22 0.9400 . ?
C22 C23 1.357(10) . ?
C23 C25 1.486(11) . ?
C24 H24A 0.9700 . ?
C24 H24B 0.9700 . ?
C24 H24C 0.9700 . ?
C25 C26 1.395(9) . ?
C26 H26 0.9400 . ?
C26 C27 1.370(11) . ?
C27 C28 1.385(11) . ?
C27 C30 1.511(9) . ?
C28 H28 0.9400 . ?
C28 C29 1.400(9) . ?
C29 H29 0.9400 . ?
C30 H30A 0.9700 . ?
C30 H30B 0.9700 . ?
C30 H30C 0.9700 . ?
C31 H31 0.9400 . ?
C31 C32 1.372(10) . ?
C32 H32 0.9400 . ?
C32 C33 1.347(12) . ?
C33 C34 1.372(10) . ?
C33 C36 1.523(11) . ?
C34 H34 0.9400 . ?
C34 C35 1.394(10) . ?
C35 C37 1.494(10) . ?
C36 H36A 0.9700 . ?
C36 H36B 0.9700 . ?
C36 H36C 0.9700 . ?
C37 C38 1.387(11) . ?
C38 H38 0.9400 . ?
C38 C39 1.360(10) . ?
C39 C40 1.344(12) . ?
C39 C42 1.497(12) . ?
C40 H40 0.9400 . ?
C40 C41 1.405(11) . ?
C41 H41 0.9400 . ?
C42 H42A 0.9700 . ?
C42 H42B 0.9700 . ?
C42 H42C 0.9700 . ?
C43 H43 0.9400 . ?
C44 H44A 0.9700 . ?
C44 H44B 0.9700 . ?
C44 H44C 0.9700 . ?
C45 H45A 0.9700 . ?
C45 H45B 0.9700 . ?
C45 H45C 0.9700 . ?
B1 H1 0.9900 . ?
F2A C46A 1.380(2) . ?
S1A O2A 1.72(2) . ?
S1A O3A 1.489(14) . ?
S1A O4A 1.316(18) . ?
S1A C46A 1.694(9) . ?
C46A F1A 1.379(2) . ?
C46A F3A 1.378(2) . ?

loop_
_geom_hbond_atom_site_label_D
_geom_hbond_atom_site_label_H
_geom_hbond_atom_site_label_A
_geom_hbond_distance_DH
_geom_hbond_distance_HA
_geom_hbond_distance_DA
_geom_hbond_angle_DHA
_geom_hbond_site_symmetry_A
_geom_hbond_publ_flag
O5 H5D N8 0.86 2.14 3.001(19) 179.2 2_666 yes

loop_
_geom_torsion_atom_site_label_1
_geom_torsion_atom_site_label_2
_geom_torsion_atom_site_label_3
_geom_torsion_atom_site_label_4
_geom_torsion
_geom_torsion_site_symmetry_1
_geom_torsion_site_symmetry_2
_geom_torsion_site_symmetry_3
_geom_torsion_site_symmetry_4
_geom_torsion_publ_flag
Co1 N10 C19 C20 176.1(6) . . . . ?
Co1 N10 C23 C22 -174.7(7) . . . . ?
Co1 N10 C23 C25 8.6(9) . . . . ?
Co1 N11 C25 C23 -11.8(8) . . . . ?
Co1 N11 C25 C26 171.3(5) . . . . ?
Co1 N11 C29 C28 -172.3(5) . . . . ?
Co1 N12 C31 C32 177.6(6) . . . . ?
Co1 N12 C35 C34 179.6(5) . . . . ?
Co1 N12 C35 C37 -1.1(8) . . . . ?
Co1 N13 C37 C35 -9.0(8) . . . . ?
Co1 N13 C37 C38 166.4(6) . . . . ?
Co1 N13 C41 C40 -165.0(6) . . . . ?
Fe1 N1 N2 C4 -173.3(6) . . . . ?
Fe1 N1 N2 B1 6.4(9) . . . . ?
Fe1 N1 C2 C1 -9.3(14) . . . . ?
Fe1 N1 C2 C3 170.9(7) . . . . ?
Fe1 N3 N4 C9 -180.0(6) . . . . ?
Fe1 N3 N4 B1 2.4(9) . . . . ?
Fe1 N3 C7 C6 3.1(13) . . . . ?
Fe1 N3 C7 C8 179.7(6) . . . . ?
Fe1 N5 N6 C14 -175.0(4) . . . . ?
Fe1 N5 N6 B1 10.4(8) . . . . ?
Fe1 N5 C12 C11 -6.5(11) . . . . ?
Fe1 N5 C12 C13 174.5(5) . . . . ?
O2 S1 C46 F1 72.6(14) . . . . ?
O2 S1 C46 F2 -42.1(11) . . . . ?
O2 S1 C46 F3 -163.3(11) . . . . ?
O3 S1 C46 F1 171.5(14) . . . . ?
O3 S1 C46 F2 56.8(12) . . . . ?
O3 S1 C46 F3 -64.4(13) . . . . ?
O4 S1 C46 F1 -51.6(13) . . . . ?
O4 S1 C46 F2 -166.3(9) . . . . ?
O4 S1 C46 F3 72.4(10) . . . . ?
N1 N2 C4 C3 0.2(11) . . . . ?
N1 N2 C4 C5 177.6(8) . . . . ?
N1 N2 B1 N4 55.1(10) . . . . ?
N1 N2 B1 N6 -63.1(9) . . . . ?
N1 C2 C3 C4 0.8(11) . . . . ?
N2 N1 C2 C1 179.2(8) . . . . ?
N2 N1 C2 C3 -0.7(10) . . . . ?
N3 N4 C9 C8 0.0(10) . . . . ?
N3 N4 C9 C10 179.9(8) . . . . ?
N3 N4 B1 N2 -60.3(10) . . . . ?
N3 N4 B1 N6 57.8(9) . . . . ?
N3 C7 C8 C9 1.6(10) . . . . ?
N4 N3 C7 C6 -178.1(7) . . . . ?
N4 N3 C7 C8 -1.6(9) . . . . ?
N5 N6 C14 C13 -0.8(8) . . . . ?
N5 N6 C14 C15 178.6(6) . . . . ?
N5 N6 B1 N2 52.4(9) . . . . ?
N5 N6 B1 N4 -65.8(8) . . . . ?
N5 C12 C13 C14 -1.3(8) . . . . ?
N6 N5 C12 C11 179.9(6) . . . . ?
N6 N5 C12 C13 0.8(7) . . . . ?
N10 C19 C20 C21 -3.2(14) . . . . ?
N10 C23 C25 N11 2.4(10) . . . . ?
N10 C23 C25 C26 179.1(7) . . . . ?
N11 C25 C26 C27 1.5(11) . . . . ?
N12 C31 C32 C33 2.6(13) . . . . ?
N12 C35 C37 N13 6.7(9) . . . . ?
N12 C35 C37 C38 -168.7(7) . . . . ?
N13 C37 C38 C39 0.5(12) . . . . ?
C1 C2 C3 C4 -179.0(9) . . . . ?
C2 N1 N2 C4 0.3(9) . . . . ?
C2 N1 N2 B1 -179.9(7) . . . . ?
C2 C3 C4 N2 -0.6(12) . . . . ?
C2 C3 C4 C5 -177.7(10) . . . . ?
C4 N2 B1 N4 -125.2(10) . . . . ?
C4 N2 B1 N6 116.6(10) . . . . ?
C6 C7 C8 C9 177.9(8) . . . . ?
C7 N3 N4 C9 1.0(9) . . . . ?
C7 N3 N4 B1 -176.6(7) . . . . ?
C7 C8 C9 N4 -0.9(11) . . . . ?
C7 C8 C9 C10 179.1(9) . . . . ?
C9 N4 B1 N2 122.7(10) . . . . ?
C9 N4 B1 N6 -119.1(10) . . . . ?
C11 C12 C13 C14 179.7(6) . . . . ?
C12 N5 N6 C14 0.0(7) . . . . ?
C12 N5 N6 B1 -174.6(6) . . . . ?
C12 C13 C14 N6 1.3(8) . . . . ?
C12 C13 C14 C15 -178.0(7) . . . . ?
C14 N6 B1 N2 -120.6(8) . . . . ?
C14 N6 B1 N4 121.2(8) . . . . ?
C19 N10 C23 C22 -1.2(12) . . . . ?
C19 N10 C23 C25 -177.9(7) . . . . ?
C19 C20 C21 C22 1.0(14) . . . . ?
C19 C20 C21 C24 -179.5(9) . . . . ?
C20 C21 C22 C23 0.9(15) . . . . ?
C21 C22 C23 N10 -0.8(14) . . . . ?
C21 C22 C23 C25 175.6(8) . . . . ?
C22 C23 C25 N11 -174.4(8) . . . . ?
C22 C23 C25 C26 2.3(13) . . . . ?
C23 N10 C19 C20 3.3(12) . . . . ?
C23 C25 C26 C27 -175.1(7) . . . . ?
C24 C21 C22 C23 -178.6(9) . . . . ?
C25 N11 C29 C28 1.2(11) . . . . ?
C25 C26 C27 C28 1.9(12) . . . . ?
C25 C26 C27 C30 -179.4(6) . . . . ?
C26 C27 C28 C29 -3.6(11) . . . . ?
C27 C28 C29 N11 2.1(11) . . . . ?
C29 N11 C25 C23 173.9(6) . . . . ?
C29 N11 C25 C26 -3.0(10) . . . . ?
C30 C27 C28 C29 177.7(6) . . . . ?
C31 N12 C35 C34 -3.0(11) . . . . ?
C31 N12 C35 C37 176.2(6) . . . . ?
C31 C32 C33 C34 -2.8(13) . . . . ?
C31 C32 C33 C36 179.3(8) . . . . ?
C32 C33 C34 C35 0.3(13) . . . . ?
C33 C34 C35 N12 2.7(12) . . . . ?
C33 C34 C35 C37 -176.4(7) . . . . ?
C34 C35 C37 N13 -174.2(7) . . . . ?
C34 C35 C37 C38 10.4(12) . . . . ?
C35 N12 C31 C32 0.4(11) . . . . ?
C35 C37 C38 C39 175.6(7) . . . . ?
C36 C33 C34 C35 178.2(8) . . . . ?
C37 N13 C41 C40 1.0(11) . . . . ?
C37 C38 C39 C40 0.0(13) . . . . ?
C37 C38 C39 C42 -177.8(8) . . . . ?
C38 C39 C40 C41 0.1(13) . . . . ?
C39 C40 C41 N13 -0.6(12) . . . . ?
C41 N13 C37 C35 -176.3(6) . . . . ?
C41 N13 C37 C38 -1.0(11) . . . . ?
C42 C39 C40 C41 177.8(8) . . . . ?
C44 N14 C43 O1 1.0(18) . . . . ?
C45 N14 C43 O1 -179.9(10) . . . . ?
B1 N2 C4 C3 -179.5(9) . . . . ?
B1 N2 C4 C5 -2.0(15) . . . . ?
B1 N4 C9 C8 177.1(9) . . . . ?
B1 N4 C9 C10 -2.9(15) . . . . ?
B1 N6 C14 C13 172.7(7) . . . . ?
B1 N6 C14 C15 -7.9(12) . . . . ?
O2A S1A C46A F2A -38.7(17) . . . . ?
O2A S1A C46A F1A 62.6(17) . . . . ?
O2A S1A C46A F3A -172.9(17) . . . . ?
O3A S1A C46A F2A 65.2(18) . . . . ?
O3A S1A C46A F1A 166.5(16) . . . . ?
O3A S1A C46A F3A -69.0(19) . . . . ?
O4A S1A C46A F2A -149(2) . . . . ?
O4A S1A C46A F1A -48(2) . . . . ?
O4A S1A C46A F3A 76(2) . . . . ?

loop_
_exptl_oxdiff_crystal_face_indexfrac_h
_exptl_oxdiff_crystal_face_indexfrac_k
_exptl_oxdiff_crystal_face_indexfrac_l
_exptl_oxdiff_crystal_face_x
_exptl_oxdiff_crystal_face_y
_exptl_oxdiff_crystal_face_z
-15.5316 -12.4515 -11.4198 -0.0093 -0.0146 0.9999
15.2186 -0.2370 8.9450 -0.5754 0.2718 -0.7714
15.6361 11.4830 11.7281 -0.0544 0.0233 -0.9982
3.7299 -16.6015 -1.3878 -0.8983 0.4276 0.1011
18.5940 1.0885 -1.5489 -0.2062 0.6988 -0.6849
-18.5940 -1.0885 1.5489 0.2062 -0.6988 0.6849
1.4413 -15.1882 -17.2912 -0.2444 0.8181 0.5206
-4.8253 -0.2878 19.3680 -0.5906 -0.7703 -0.2404
4.8253 0.2878 -19.3680 0.5906 0.7703 0.2404
-10.4255 0.8790 -14.3465 0.7113 0.0583 0.7005
